data_7036810
loop_
_publ_author_name
'Biswas, Sourav'
'Das, Sourav'
'van Leusen, Jan'
'K\"ogerler, Paul'
'Chandrasekhar, Vadapalli'

_publ_section_title
;
 Pentanuclear [2.2] spirocyclic lanthanide(iii) complexes: slow magnetic
 relaxation of the Dy(III) analogue.
;
_journal_issue 44
_journal_name_full 'Dalton transactions (Cambridge, England : 2003)'
_journal_page_first 19282
_journal_page_last 19293
_journal_paper_doi 10.1039/c5dt03060a
_journal_volume 44
_journal_year 2015
_chemical_formula_sum 'C74 H103 Cl N8 O34.5 Tb5'
_chemical_formula_weight 2486.75
_chemical_name_systematic
; 
 ? 
;
_space_group_IT_number 82
_symmetry_cell_setting tetragonal
_symmetry_space_group_name_Hall 'I -4'
_symmetry_space_group_name_H-M 'I -4'
_atom_sites_solution_hydrogens geom
_atom_sites_solution_primary direct
_atom_sites_solution_secondary difmap
_audit_creation_method SHELXL-97
_audit_update_record
;
2014-10-27 deposited with the CCDC.
2015-10-05 downloaded from the CCDC.
;
_cell_angle_alpha 90.000
_cell_angle_beta 90.000
_cell_angle_gamma 90.000
_cell_formula_units_Z 8
_cell_length_a 40.479(5)
_cell_length_b 40.479(5)
_cell_length_c 11.943(5)
_cell_measurement_reflns_used 9214
_cell_measurement_temperature 100(2)
_cell_measurement_theta_max 28.04
_cell_measurement_theta_min 2.25
_cell_volume 19569(9)
_computing_cell_refinement 'Bruker SAINT'
_computing_data_collection 'Bruker APEX'
_computing_data_reduction 'Bruker SAINT'
_computing_molecular_graphics 'DIAMOND 3.1 d'
_computing_publication_material 'SHELXS-97 (Sheldrick, 1990)'
_computing_structure_refinement 'SHELXL-97 (Sheldrick, 1997)'
_computing_structure_solution 'SHELXS-97 (Sheldrick, 1990)'
_diffrn_ambient_temperature 100(2)
_diffrn_measured_fraction_theta_full 0.998
_diffrn_measured_fraction_theta_max 0.998
_diffrn_measurement_device_type 'Bruker SMART APEX'
_diffrn_measurement_method \w
_diffrn_radiation_monochromator graphite
_diffrn_radiation_source 'fine-focus sealed tube'
_diffrn_radiation_type MoK\a
_diffrn_radiation_wavelength 0.71069
_diffrn_reflns_av_R_equivalents 0.1230
_diffrn_reflns_av_sigmaI/netI 0.1132
_diffrn_reflns_limit_h_max 50
_diffrn_reflns_limit_h_min -51
_diffrn_reflns_limit_k_max 51
_diffrn_reflns_limit_k_min -51
_diffrn_reflns_limit_l_max 12
_diffrn_reflns_limit_l_min -15
_diffrn_reflns_number 68807
_diffrn_reflns_theta_full 27.00
_diffrn_reflns_theta_max 27.00
_diffrn_reflns_theta_min 2.04
_exptl_absorpt_coefficient_mu 3.674
_exptl_absorpt_correction_T_max 1
_exptl_absorpt_correction_T_min 0.4825
_exptl_absorpt_correction_type psi-scan
_exptl_absorpt_process_details 'North et al, 1968'
_exptl_crystal_colour yellow
_exptl_crystal_density_diffrn 1.688
_exptl_crystal_density_method 'not measured'
_exptl_crystal_description block
_exptl_crystal_F_000 9768.0
_exptl_crystal_size_max 0.12
_exptl_crystal_size_mid 0.07
_exptl_crystal_size_min 0.06
_platon_squeeze_details
;
;
_refine_diff_density_max 2.419
_refine_diff_density_min -3.128
_refine_diff_density_rms 0.312
_refine_ls_abs_structure_details 'Flack H D (1983), Acta Cryst. A39, 876-881'
_refine_ls_abs_structure_Flack 0.002(14)
_refine_ls_extinction_method none
_refine_ls_goodness_of_fit_ref 1.028
_refine_ls_hydrogen_treatment mixed
_refine_ls_matrix_type full
_refine_ls_number_parameters 1101
_refine_ls_number_reflns 21266
_refine_ls_number_restraints 4
_refine_ls_restrained_S_all 1.028
_refine_ls_R_factor_all 0.0828
_refine_ls_R_factor_gt 0.0565
_refine_ls_shift/su_max 0.000
_refine_ls_shift/su_mean 0.000
_refine_ls_structure_factor_coef Fsqd
_refine_ls_weighting_details 'calc w=1/[\s^2^(Fo^2^)+(0.0802P)^2^+0.0000P] where P=(Fo^2^+2Fc^2^)/3'
_refine_ls_weighting_scheme calc
_refine_ls_wR_factor_gt 0.1359
_refine_ls_wR_factor_ref 0.1532
_reflns_number_gt 16239
_reflns_number_total 21266
_reflns_threshold_expression >2sigma(I)
_cod_data_source_file c5dt03060a2.cif
_cod_data_source_block complex2
_cod_depositor_comments
;
Adding full bibliography for 7036809--7036811.cif.

2018-03-09
Z value and formula fixed to values more according to usual
chemical conventions.                 miguel
;
_cod_original_formula_weight 4973.50
_cod_original_formula_moiety 'C148 H206 Cl2 N16 O69 Tb10 '
_cod_original_formula_units_Z 4
_cod_original_cell_volume 19569(10)
_cod_original_formula_sum 'C148 H206 Cl2 N16 O69 Tb10 '
_cod_database_code 7036810

loop_
_symmetry_equiv_pos_as_xyz
'x, y, z'
'-x, -y, z'
'y, -x, -z'
'-y, x, -z'
'x+1/2, y+1/2, z+1/2'
'-x+1/2, -y+1/2, z+1/2'
'y+1/2, -x+1/2, -z+1/2'
'-y+1/2, x+1/2, -z+1/2'

loop_
_atom_site_label
_atom_site_type_symbol
_atom_site_fract_x
_atom_site_fract_y
_atom_site_fract_z
_atom_site_U_iso_or_equiv
_atom_site_adp_type
_atom_site_occupancy
_atom_site_symmetry_multiplicity
_atom_site_calc_flag
_atom_site_refinement_flags
Tb3 Tb 0.440070(13) 0.750470(13) 0.88931(5) 0.01816(12) Uani 1 1 d .
Tb1 Tb 0.365400(13) 0.763220(14) 0.74432(4) 0.01967(12) Uani 1 1 d .
Tb2 Tb 0.382060(13) 0.684890(13) 0.88191(5) 0.01908(12) Uani 1 1 d .
Tb4 Tb 0.527940(13) 0.743240(14) 0.89397(5) 0.02303(13) Uani 1 1 d .
Tb5 Tb 0.484840(15) 0.810000(15) 1.04178(5) 0.02551(14) Uani 1 1 d .
O3 O 0.40927(17) 0.72173(18) 0.7541(6) 0.0178(16) Uani 1 1 d .
O12 O 0.38219(18) 0.7449(2) 0.9224(6) 0.0189(17) Uani 1 1 d .
O4 O 0.4807(2) 0.7506(2) 1.0269(7) 0.0238(18) Uani 1 1 d .
O5 O 0.4317(2) 0.6983(2) 0.9743(6) 0.0228(18) Uani 1 1 d .
O7 O 0.4868(2) 0.7852(2) 0.8574(6) 0.0250(19) Uani 1 1 d .
O11 O 0.4302(2) 0.7983(2) 1.0021(6) 0.0223(18) Uani 1 1 d .
O14 O 0.3748(2) 0.6394(2) 1.0185(7) 0.0267(19) Uani 1 1 d .
N3 N 0.3529(2) 0.8228(2) 0.7738(8) 0.023(2) Uani 1 1 d .
O15 O 0.3223(2) 0.6718(2) 0.8624(7) 0.032(2) Uani 1 1 d .
O6 O 0.3749(2) 0.6517(2) 0.7169(7) 0.030(2) Uani 1 1 d .
O2 O 0.4812(2) 0.7179(2) 0.8081(7) 0.0244(18) Uani 1 1 d .
O13 O 0.3578(3) 0.6888(2) 1.0648(7) 0.033(2) Uani 1 1 d .
O9 O 0.3137(2) 0.7745(2) 0.8362(7) 0.0243(18) Uani 1 1 d .
N5 N 0.4233(3) 0.6380(2) 0.8509(8) 0.024(2) Uani 1 1 d .
O18 O 0.3775(2) 0.7596(2) 0.5538(7) 0.035(2) Uani 1 1 d .
C34 C 0.4273(3) 0.8221(3) 0.7487(10) 0.023(2) Uani 1 1 d .
O16 O 0.3396(2) 0.7121(2) 0.7548(7) 0.0292(19) Uani 1 1 d .
C50 C 0.4017(3) 0.8140(3) 1.0190(9) 0.022(3) Uani 1 1 d .
C10 C 0.4538(3) 0.6803(3) 1.0309(10) 0.022(3) Uani 1 1 d .
O17 O 0.3278(2) 0.7790(2) 0.5912(6) 0.0270(19) Uani 1 1 d .
C29 C 0.3984(3) 0.8489(3) 1.0226(10) 0.029(3) Uani 1 1 d .
N7 N 0.5331(2) 0.6816(3) 0.9097(9) 0.028(2) Uani 1 1 d .
N4 N 0.3197(3) 0.8282(3) 0.7930(8) 0.031(3) Uani 1 1 d .
H4 H 0.3110 0.8474 0.7834 0.037 Uiso 1 1 calc R
O19 O 0.5184(2) 0.8519(2) 0.9617(9) 0.039(2) Uani 1 1 d .
C11 C 0.4714(3) 0.7324(3) 1.1274(9) 0.025(3) Uani 1 1 d .
H11A H 0.4491 0.7385 1.1486 0.031 Uiso 1 1 calc R
H11B H 0.4860 0.7387 1.1881 0.031 Uiso 1 1 calc R
N6 N 0.4150(3) 0.6170(3) 0.7637(8) 0.029(2) Uani 1 1 d .
H6 H 0.4257 0.5990 0.7524 0.035 Uiso 1 1 calc R
O20 O 0.5379(3) 0.7904(3) 1.0447(11) 0.054(3) Uani 1 1 d .
C16 C 0.4977(3) 0.6379(3) 0.6713(12) 0.033(3) Uani 1 1 d .
H16 H 0.5121 0.6201 0.6767 0.039 Uiso 1 1 calc R
O8 O 0.4152(2) 0.7907(2) 0.7648(6) 0.0246(18) Uani 1 1 d .
C23 C 0.3751(3) 0.7574(3) 1.0318(9) 0.020(2) Uani 1 1 d .
H23A H 0.3924 0.7502 1.0827 0.023 Uiso 1 1 calc R
H23B H 0.3545 0.7479 1.0576 0.023 Uiso 1 1 calc R
C39 C 0.4614(3) 0.8272(3) 0.7405(10) 0.032(3) Uani 1 1 d .
N2 N 0.4560(3) 0.8636(3) 0.9970(10) 0.035(3) Uani 1 1 d .
C40 C 0.4845(3) 0.7991(3) 0.7474(11) 0.027(3) Uani 1 1 d .
H40A H 0.4774 0.7820 0.6957 0.032 Uiso 1 1 calc R
H40B H 0.5063 0.8064 0.7241 0.032 Uiso 1 1 calc R
C24 C 0.3726(3) 0.7954(3) 1.0366(9) 0.022(3) Uani 1 1 d .
C30 C 0.4259(4) 0.8707(3) 1.0040(12) 0.039(4) Uani 1 1 d .
H30 H 0.4207 0.8930 0.9960 0.047 Uiso 1 1 calc R
C9 C 0.4731(3) 0.6955(3) 1.1122(10) 0.023(2) Uani 1 1 d .
C7 C 0.5203(3) 0.6241(4) 1.2425(12) 0.036(3) Uani 1 1 d .
H7A H 0.5396 0.6177 1.2009 0.055 Uiso 1 1 calc R
H7B H 0.5090 0.6046 1.2680 0.055 Uiso 1 1 calc R
H7C H 0.5267 0.6372 1.3057 0.055 Uiso 1 1 calc R
C12 C 0.4281(3) 0.7176(3) 0.6509(9) 0.024(3) Uani 1 1 d .
H12A H 0.4392 0.7382 0.6329 0.029 Uiso 1 1 calc R
H12B H 0.4131 0.7125 0.5901 0.029 Uiso 1 1 calc R
C18 C 0.4782(3) 0.6912(3) 0.7401(10) 0.024(3) Uani 1 1 d .
C3 C 0.4455(3) 0.6281(3) 0.9173(9) 0.020(3) Uani 1 1 d .
H3 H 0.4540 0.6071 0.9045 0.024 Uiso 1 1 calc R
O1 O 0.5531(2) 0.7227(2) 1.0621(8) 0.038(2) Uani 1 1 d .
C2 C 0.3901(4) 0.6255(3) 0.6987(10) 0.030(3) Uani 1 1 d .
N8 N 0.5536(3) 0.6714(3) 0.9923(9) 0.034(3) Uani 1 1 d .
C13 C 0.4536(3) 0.6900(3) 0.6615(10) 0.025(3) Uani 1 1 d .
C21 C 0.5630(3) 0.6942(4) 1.0647(11) 0.033(3) Uani 1 1 d .
C41 C 0.3641(3) 0.6597(3) 1.0897(9) 0.025(3) Uani 1 1 d .
C33 C 0.3708(3) 0.8482(3) 0.7631(9) 0.023(3) Uani 1 1 d .
H33 H 0.3601 0.8685 0.7675 0.028 Uiso 1 1 calc R
C20 C 0.5242(3) 0.6595(3) 0.8375(12) 0.029(3) Uani 1 1 d .
H20 H 0.5342 0.6389 0.8438 0.035 Uiso 1 1 calc R
C48 C 0.5903(4) 0.8170(4) 1.0635(14) 0.046(3) Uani 1 1 d .
C5 C 0.4805(3) 0.6281(3) 1.0814(10) 0.028(3) Uani 1 1 d .
H5 H 0.4834 0.6055 1.0697 0.034 Uiso 1 1 calc R
C43 C 0.2871(4) 0.6875(3) 0.7099(13) 0.041(4) Uani 1 1 d .
C45 C 0.2972(5) 0.6690(5) 0.6062(15) 0.083(8) Uani 1 1 d .
H45A H 0.3074 0.6839 0.5544 0.124 Uiso 1 1 calc R
H45B H 0.2781 0.6592 0.5721 0.124 Uiso 1 1 calc R
H45C H 0.3126 0.6519 0.6260 0.124 Uiso 1 1 calc R
N1 N 0.4772(3) 0.8894(3) 0.9780(12) 0.052(4) Uani 1 1 d .
H1 H 0.4707 0.9096 0.9767 0.063 Uiso 1 1 calc R
C14 C 0.4528(3) 0.6650(3) 0.5841(9) 0.028(3) Uani 1 1 d .
H14 H 0.4372 0.6663 0.5272 0.033 Uiso 1 1 calc R
C31 C 0.2660(3) 0.8091(4) 0.8527(12) 0.040(4) Uani 1 1 d .
H31A H 0.2615 0.8028 0.9287 0.060 Uiso 1 1 calc R
H31B H 0.2523 0.7964 0.8029 0.060 Uiso 1 1 calc R
H31C H 0.2614 0.8322 0.8432 0.060 Uiso 1 1 calc R
C44 C 0.2720(4) 0.7195(5) 0.6858(18) 0.073(6) Uani 1 1 d .
H44A H 0.2534 0.7164 0.6369 0.110 Uiso 1 1 calc R
H44B H 0.2879 0.7336 0.6504 0.110 Uiso 1 1 calc R
H44C H 0.2647 0.7294 0.7544 0.110 Uiso 1 1 calc R
C38 C 0.4725(3) 0.8575(3) 0.7230(11) 0.032(3) Uani 1 1 d .
H38 H 0.4951 0.8600 0.7137 0.038 Uiso 1 1 calc R
C8 C 0.4938(3) 0.6769(3) 1.1811(11) 0.029(3) Uani 1 1 d .
H8 H 0.5054 0.6876 1.2378 0.035 Uiso 1 1 calc R
C47 C 0.5624(4) 0.8001(4) 1.0045(14) 0.046(3) Uani 1 1 d .
C17 C 0.5006(3) 0.6635(3) 0.7483(11) 0.026(3) Uani 1 1 d .
C1 C 0.3823(4) 0.6036(3) 0.6016(11) 0.036(3) Uani 1 1 d .
H1A H 0.3860 0.6154 0.5330 0.054 Uiso 1 1 calc R
H1B H 0.3596 0.5967 0.6057 0.054 Uiso 1 1 calc R
H1C H 0.3964 0.5844 0.6038 0.054 Uiso 1 1 calc R
C15 C 0.4739(4) 0.6380(3) 0.5854(12) 0.038(4) Uani 1 1 d .
C36 C 0.4196(3) 0.8810(3) 0.7302(12) 0.034(3) Uani 1 1 d .
H36 H 0.4052 0.8989 0.7296 0.040 Uiso 1 1 calc R
C25 C 0.3430(3) 0.8111(3) 1.0547(10) 0.025(3) Uani 1 1 d .
H25 H 0.3244 0.7981 1.0671 0.030 Uiso 1 1 calc R
C27 C 0.3672(3) 0.8624(3) 1.0394(12) 0.032(3) Uani 1 1 d .
H27 H 0.3655 0.8853 1.0395 0.038 Uiso 1 1 calc R
C35 C 0.4065(3) 0.8491(3) 0.7445(11) 0.029(3) Uani 1 1 d .
C19 C 0.4719(4) 0.6103(4) 0.5013(12) 0.048(4) Uani 1 1 d .
H19A H 0.4552 0.5949 0.5241 0.072 Uiso 1 1 calc R
H19B H 0.4928 0.5992 0.4973 0.072 Uiso 1 1 calc R
H19C H 0.4664 0.6192 0.4291 0.072 Uiso 1 1 calc R
C4 C 0.4590(3) 0.6463(3) 1.0113(9) 0.025(3) Uani 1 1 d .
C22 C 0.5851(4) 0.6832(4) 1.1585(12) 0.043(4) Uani 1 1 d .
H22A H 0.5729 0.6834 1.2275 0.064 Uiso 1 1 calc R
H22B H 0.6035 0.6980 1.1643 0.064 Uiso 1 1 calc R
H22C H 0.5929 0.6613 1.1437 0.064 Uiso 1 1 calc R
C42 C 0.3172(3) 0.6905(3) 0.7823(10) 0.029(3) Uani 1 1 d .
C49 C 0.6106(5) 0.7892(5) 1.113(2) 0.083(7) Uani 1 1 d .
H49A H 0.6218 0.7776 1.0536 0.124 Uiso 1 1 calc R
H49B H 0.5963 0.7742 1.1518 0.124 Uiso 1 1 calc R
H49C H 0.6266 0.7981 1.1639 0.124 Uiso 1 1 calc R
C6 C 0.4976(3) 0.6438(4) 1.1684(10) 0.031(3) Uani 1 1 d .
C32 C 0.3013(3) 0.8026(3) 0.8269(10) 0.026(3) Uani 1 1 d .
C37 C 0.4526(4) 0.8869(3) 0.7173(13) 0.040(4) Uani 1 1 d .
C26 C 0.3393(3) 0.8449(3) 1.0555(11) 0.034(3) Uani 1 1 d .
C28 C 0.3064(3) 0.8615(3) 1.0734(12) 0.037(3) Uani 1 1 d .
H28A H 0.3042 0.8797 1.0223 0.056 Uiso 1 1 calc R
H28B H 0.3051 0.8696 1.1490 0.056 Uiso 1 1 calc R
H28C H 0.2890 0.8459 1.0605 0.056 Uiso 1 1 calc R
Cl1 Cl 0.4565(3) 0.5339(3) 0.9913(13) 0.208(6) Uani 1 1 d .
C51 C 0.3488(3) 0.7702(3) 0.5225(11) 0.027(3) Uani 1 1 d .
O21 O 0.5381(2) 0.7480(2) 0.7027(7) 0.032(2) Uani 1 1 d .
O24 O 0.4631(3) 0.8021(2) 1.2241(8) 0.042(2) Uani 1 1 d .
O22 O 0.5841(2) 0.7273(3) 0.8546(9) 0.047(3) Uani 1 1 d .
H22D H 0.5970 0.7365 0.9028 0.070 Uiso 1 1 d R
H22E H 0.5897 0.7338 0.7883 0.070 Uiso 1 1 d R
O29 O 0.2629(2) 0.8058(2) 0.5788(9) 0.044(3) Uani 1 1 d .
O32 O 0.5884(3) 0.7395(3) 0.6376(10) 0.060(3) Uani 1 1 d .
O27 O 0.5749(3) 0.6066(3) 0.0096(9) 0.051(3) Uani 1 1 d .
O25 O 0.2920(3) 0.7307(3) 0.0214(10) 0.052(3) Uani 1 1 d .
O23 O 0.5652(3) 0.7927(3) 0.8978(10) 0.058(3) Uani 1 1 d .
O26 O 0.2821(3) 0.6425(2) 0.0372(8) 0.040(2) Uani 1 1 d .
O28 O 0.4551(3) 0.5595(3) 0.7447(11) 0.062(3) Uani 1 1 d .
C54 C 0.3405(4) 0.7713(3) 0.3972(12) 0.044(4) Uani 1 1 d .
C52 C 0.5577(3) 0.7428(4) 0.6249(13) 0.046(4) Uani 1 1 d .
O30 O 0.4913(3) 0.8492(3) 1.1980(10) 0.068(4) Uani 1 1 d .
C61 C 0.3337(4) 0.6656(4) 1.2716(11) 0.044(4) Uani 1 1 d .
H61A H 0.3358 0.6891 1.2614 0.066 Uiso 1 1 calc R
H61B H 0.3339 0.6606 1.3501 0.066 Uiso 1 1 calc R
H61C H 0.3132 0.6583 1.2396 0.066 Uiso 1 1 calc R
C58 C 0.4721(4) 0.8308(4) 1.2601(13) 0.048(4) Uani 1 1 d .
C56 C 0.3081(4) 0.7537(5) 0.3771(15) 0.063(5) Uani 1 1 d .
H56A H 0.3103 0.7309 0.3973 0.094 Uiso 1 1 calc R
H56B H 0.3023 0.7554 0.2993 0.094 Uiso 1 1 calc R
H56C H 0.2911 0.7638 0.4217 0.094 Uiso 1 1 calc R
C60 C 0.3580(4) 0.6122(3) 1.2267(11) 0.043(4) Uani 1 1 d .
H60A H 0.3372 0.6055 1.1952 0.064 Uiso 1 1 calc R
H60B H 0.3586 0.6064 1.3045 0.064 Uiso 1 1 calc R
H60C H 0.3757 0.6014 1.1879 0.064 Uiso 1 1 calc R
O31 O 0.6083(3) 0.7972(4) 0.7142(13) 0.085(5) Uani 1 1 d .
C59 C 0.3617(4) 0.6485(3) 1.2151(11) 0.037(3) Uani 1 1 d .
C62 C 0.3937(4) 0.6585(4) 1.2685(11) 0.048(4) Uani 1 1 d .
H62A H 0.3931 0.6532 1.3468 0.072 Uiso 1 1 calc R
H62B H 0.3968 0.6819 1.2594 0.072 Uiso 1 1 calc R
H62C H 0.4116 0.6469 1.2335 0.072 Uiso 1 1 calc R
C55 C 0.3668(5) 0.7563(5) 0.3284(11) 0.061(5) Uani 1 1 d .
H55A H 0.3873 0.7677 0.3416 0.091 Uiso 1 1 calc R
H55B H 0.3611 0.7580 0.2507 0.091 Uiso 1 1 calc R
H55C H 0.3693 0.7334 0.3483 0.091 Uiso 1 1 calc R
C63 C 0.4672(4) 0.9209(4) 0.6955(17) 0.063(5) Uani 1 1 d .
H63A H 0.4519 0.9376 0.7198 0.094 Uiso 1 1 calc R
H63B H 0.4713 0.9235 0.6168 0.094 Uiso 1 1 calc R
H63C H 0.4875 0.9232 0.7360 0.094 Uiso 1 1 calc R
C57 C 0.3343(6) 0.8072(4) 0.3630(12) 0.070(6) Uani 1 1 d .
H57A H 0.3302 0.8082 0.2838 0.106 Uiso 1 1 calc R
H57B H 0.3533 0.8203 0.3809 0.106 Uiso 1 1 calc R
H57C H 0.3154 0.8155 0.4026 0.106 Uiso 1 1 calc R
O33 O 0.5000 0.0000 0.640(2) 0.113(9) Uani 1 2 d S
C65 C 0.5457(5) 0.7365(5) 0.5075(17) 0.081(5) Uani 1 1 d D
C69 C 0.5086(4) 0.8809(4) 0.9617(14) 0.049(4) Uani 1 1 d .
C64 C 0.6087(6) 0.8375(6) 0.9831(17) 0.089(8) Uani 1 1 d .
H64A H 0.5938 0.8528 0.9478 0.133 Uiso 1 1 calc R
H64B H 0.6186 0.8236 0.9273 0.133 Uiso 1 1 calc R
H64C H 0.6256 0.8495 1.0219 0.133 Uiso 1 1 calc R
C71 C 0.4469(11) 0.8131(8) 1.442(2) 0.188(10) Uani 1 1 d .
H71A H 0.4364 0.8218 1.5076 0.281 Uiso 1 1 calc R
H71B H 0.4659 0.8003 1.4638 0.281 Uiso 1 1 calc R
H71C H 0.4317 0.7991 1.4025 0.281 Uiso 1 1 calc R
C66 C 0.5090(5) 0.7409(7) 0.4923(15) 0.094(9) Uani 1 1 d .
H66A H 0.4995 0.7206 0.4664 0.142 Uiso 1 1 calc R
H66B H 0.5050 0.7580 0.4382 0.142 Uiso 1 1 calc R
H66C H 0.4992 0.7470 0.5624 0.142 Uiso 1 1 calc R
C72 C 0.4578(9) 0.8414(9) 1.366(2) 0.188(10) Uani 1 1 d D
C67 C 0.5508(5) 0.6977(5) 0.4994(16) 0.081(5) Uani 1 1 d D
H67A H 0.5637 0.6903 0.5620 0.122 Uiso 1 1 calc R
H67B H 0.5621 0.6925 0.4311 0.122 Uiso 1 1 calc R
H67C H 0.5296 0.6870 0.5004 0.122 Uiso 1 1 calc R
C70 C 0.2585(5) 0.6707(6) 0.7832(18) 0.094(9) Uani 1 1 d .
H70A H 0.2397 0.6662 0.7363 0.141 Uiso 1 1 calc R
H70B H 0.2520 0.6854 0.8422 0.141 Uiso 1 1 calc R
H70C H 0.2665 0.6504 0.8149 0.141 Uiso 1 1 calc R
C68 C 0.5321(5) 0.9090(4) 0.945(2) 0.089(8) Uani 1 1 d .
H68A H 0.5429 0.9066 0.8733 0.134 Uiso 1 1 calc R
H68B H 0.5484 0.9089 1.0030 0.134 Uiso 1 1 calc R
H68C H 0.5202 0.9295 0.9461 0.134 Uiso 1 1 calc R
C74 C 0.5669(5) 0.7476(6) 0.4155(18) 0.089(8) Uani 1 1 d .
H74A H 0.5660 0.7712 0.4100 0.133 Uiso 1 1 calc R
H74B H 0.5594 0.7380 0.3466 0.133 Uiso 1 1 calc R
H74C H 0.5892 0.7408 0.4296 0.133 Uiso 1 1 calc R
C73 C 0.5775(5) 0.8371(6) 1.1566(18) 0.085(7) Uani 1 1 d .
H73A H 0.5638 0.8236 1.2038 0.127 Uiso 1 1 calc R
H73B H 0.5648 0.8551 1.1273 0.127 Uiso 1 1 calc R
H73C H 0.5957 0.8456 1.1995 0.127 Uiso 1 1 calc R
O34 O 0.4530(4) 0.9586(3) 0.0032(15) 0.105(7) Uani 1 1 d .
C75 C 0.4771(10) 0.8689(8) 1.421(2) 0.188(10) Uani 1 1 d D
H75A H 0.5001 0.8631 1.4234 0.281 Uiso 1 1 calc R
H75B H 0.4691 0.8722 1.4960 0.281 Uiso 1 1 calc R
H75C H 0.4744 0.8889 1.3789 0.281 Uiso 1 1 calc R
C76 C 0.4285(10) 0.8618(9) 1.324(2) 0.188(10) Uani 1 1 d D
H76A H 0.4150 0.8483 1.2757 0.281 Uiso 1 1 calc R
H76B H 0.4364 0.8805 1.2826 0.281 Uiso 1 1 calc R
H76C H 0.4156 0.8692 1.3863 0.281 Uiso 1 1 calc R
O35 O 0.5612(5) 0.8501(6) 0.726(2) 0.154(9) Uani 1 1 d .
O36 O 0.5501(5) 0.8915(7) 0.556(3) 0.194(13) Uani 1 1 d .

loop_
_atom_site_aniso_label
_atom_site_aniso_U_11
_atom_site_aniso_U_22
_atom_site_aniso_U_33
_atom_site_aniso_U_23
_atom_site_aniso_U_13
_atom_site_aniso_U_12
Tb3 0.0160(3) 0.0211(3) 0.0173(3) 0.0018(2) 0.0001(2) 0.0003(2)
Tb1 0.0184(3) 0.0255(3) 0.0150(3) 0.0043(2) -0.0003(2) 0.0006(2)
Tb2 0.0191(3) 0.0224(3) 0.0158(3) 0.0018(2) 0.0006(2) -0.0015(2)
Tb4 0.0172(3) 0.0263(3) 0.0255(3) -0.0010(2) -0.0001(2) 0.0016(2)
Tb5 0.0246(3) 0.0253(3) 0.0266(3) -0.0028(2) 0.0005(2) -0.0010(3)
O3 0.008(4) 0.025(4) 0.020(4) -0.001(3) -0.002(3) -0.005(3)
O12 0.012(4) 0.030(5) 0.015(4) 0.005(3) -0.003(3) -0.006(3)
O4 0.024(4) 0.025(5) 0.022(4) 0.001(3) -0.003(3) -0.011(4)
O5 0.025(5) 0.028(5) 0.016(4) 0.009(3) -0.005(3) 0.001(4)
O7 0.029(5) 0.032(5) 0.014(4) 0.003(3) 0.005(3) -0.001(4)
O11 0.022(5) 0.024(5) 0.020(4) 0.003(3) 0.001(3) 0.003(4)
O14 0.025(5) 0.034(5) 0.021(5) 0.003(4) 0.003(3) 0.008(4)
N3 0.026(6) 0.027(6) 0.017(5) 0.006(4) 0.001(4) 0.000(5)
O15 0.022(5) 0.051(6) 0.022(5) 0.011(4) 0.000(3) 0.000(4)
O6 0.028(5) 0.036(5) 0.025(5) -0.007(4) 0.000(4) 0.004(4)
O2 0.029(5) 0.021(4) 0.023(5) -0.005(3) 0.003(3) 0.005(4)
O13 0.055(6) 0.025(5) 0.020(5) -0.001(3) 0.006(4) 0.004(5)
O9 0.025(5) 0.017(4) 0.030(5) 0.004(3) 0.005(3) -0.010(4)
N5 0.025(6) 0.020(5) 0.028(6) -0.005(4) 0.009(4) -0.013(4)
O18 0.035(5) 0.036(5) 0.035(5) 0.000(4) 0.001(4) 0.001(4)
C34 0.034(7) 0.018(6) 0.016(6) 0.002(5) 0.002(5) 0.004(5)
O16 0.033(5) 0.035(5) 0.019(4) 0.001(4) 0.005(4) 0.000(4)
C50 0.022(6) 0.031(7) 0.014(6) 0.005(5) -0.004(4) 0.008(5)
C10 0.022(6) 0.023(6) 0.022(6) 0.000(5) 0.000(5) 0.000(5)
O17 0.023(4) 0.042(5) 0.016(4) 0.003(4) -0.005(3) 0.009(4)
C29 0.026(7) 0.039(8) 0.021(7) 0.007(5) 0.002(5) 0.008(6)
N7 0.013(5) 0.026(6) 0.046(7) 0.004(5) 0.006(4) 0.001(4)
N4 0.027(6) 0.049(7) 0.017(5) 0.008(5) 0.011(4) 0.006(5)
O19 0.035(6) 0.029(5) 0.054(6) 0.006(5) 0.011(5) 0.006(4)
C11 0.028(7) 0.038(7) 0.010(6) 0.005(5) -0.003(5) -0.010(6)
N6 0.044(7) 0.022(5) 0.022(6) -0.007(4) 0.000(5) -0.002(5)
O20 0.042(7) 0.032(6) 0.087(9) 0.015(6) -0.011(6) -0.004(5)
C16 0.024(7) 0.031(7) 0.042(8) -0.008(6) 0.017(6) 0.000(6)
O8 0.029(5) 0.030(5) 0.015(4) 0.002(3) 0.009(3) -0.002(4)
C23 0.014(6) 0.029(6) 0.016(6) 0.007(5) 0.003(4) 0.012(5)
C39 0.039(8) 0.044(8) 0.013(6) 0.010(5) -0.008(5) -0.006(6)
N2 0.025(6) 0.038(7) 0.044(7) -0.001(5) 0.002(5) 0.004(5)
C40 0.026(6) 0.021(6) 0.033(7) -0.004(5) 0.010(6) -0.003(5)
C24 0.031(7) 0.024(6) 0.012(6) 0.008(5) -0.001(5) -0.002(5)
C30 0.051(10) 0.027(8) 0.039(9) 0.011(6) 0.004(7) 0.013(7)
C9 0.022(6) 0.026(6) 0.019(6) 0.000(5) 0.000(5) 0.002(5)
C7 0.030(7) 0.052(9) 0.027(7) 0.010(6) -0.006(6) 0.018(6)
C12 0.031(7) 0.031(7) 0.011(6) 0.005(5) 0.003(5) 0.007(6)
C18 0.022(6) 0.029(7) 0.020(6) 0.009(5) 0.008(5) -0.006(5)
C3 0.019(6) 0.014(6) 0.028(7) 0.004(4) 0.005(5) -0.001(5)
O1 0.038(6) 0.041(6) 0.035(6) 0.004(4) -0.007(4) -0.005(5)
C2 0.044(8) 0.028(7) 0.019(7) 0.004(5) 0.012(6) -0.005(6)
N8 0.035(7) 0.041(7) 0.025(6) 0.009(5) -0.007(5) -0.004(5)
C13 0.018(6) 0.030(7) 0.026(7) 0.004(5) -0.001(5) -0.010(5)
C21 0.028(7) 0.046(9) 0.026(7) 0.007(6) 0.003(5) -0.005(7)
C41 0.028(7) 0.030(7) 0.017(6) -0.001(5) 0.000(5) -0.001(5)
C33 0.040(7) 0.014(6) 0.015(6) -0.001(4) -0.010(5) 0.004(5)
C20 0.028(7) 0.009(6) 0.051(8) 0.013(5) 0.008(6) 0.002(5)
C48 0.046(7) 0.031(6) 0.061(8) -0.003(5) 0.004(5) 0.007(5)
C5 0.032(7) 0.027(7) 0.026(7) 0.006(5) -0.004(5) 0.015(6)
C43 0.041(9) 0.030(8) 0.052(9) 0.012(6) -0.023(7) -0.010(7)
C45 0.072(13) 0.131(18) 0.045(11) -0.055(12) -0.038(10) 0.060(13)
N1 0.042(8) 0.041(8) 0.074(10) 0.004(7) 0.004(7) -0.013(6)
C14 0.024(7) 0.046(8) 0.013(6) -0.004(5) 0.006(4) -0.001(6)
C31 0.035(8) 0.043(9) 0.042(9) 0.012(6) 0.011(6) 0.003(7)
C44 0.048(11) 0.067(13) 0.105(17) -0.039(12) -0.035(11) 0.017(10)
C38 0.037(8) 0.016(6) 0.042(8) 0.016(5) 0.002(6) -0.006(6)
C8 0.023(7) 0.031(7) 0.034(7) 0.006(6) -0.004(5) -0.014(6)
C47 0.046(7) 0.031(6) 0.061(8) -0.003(5) 0.004(5) 0.007(5)
C17 0.018(6) 0.026(6) 0.034(7) -0.004(5) 0.009(5) -0.001(5)
C1 0.051(9) 0.024(7) 0.032(8) -0.002(6) 0.005(6) -0.014(6)
C15 0.041(8) 0.023(7) 0.051(9) -0.011(6) 0.026(7) 0.001(6)
C36 0.024(7) 0.027(7) 0.050(9) 0.004(6) -0.005(6) -0.003(6)
C25 0.019(6) 0.029(7) 0.027(7) 0.008(5) 0.006(5) 0.004(5)
C27 0.037(8) 0.019(6) 0.040(8) 0.002(6) 0.011(6) 0.006(6)
C35 0.030(7) 0.033(7) 0.026(7) 0.011(6) -0.007(6) -0.004(6)
C19 0.067(12) 0.040(9) 0.037(9) -0.018(7) 0.013(7) -0.009(8)
C4 0.030(7) 0.036(7) 0.009(6) 0.008(5) 0.001(5) -0.006(6)
C22 0.035(8) 0.056(10) 0.037(8) 0.016(7) 0.003(6) 0.005(7)
C42 0.024(7) 0.039(8) 0.025(7) -0.006(5) 0.000(5) -0.014(6)
C49 0.058(13) 0.080(15) 0.110(17) -0.019(13) -0.051(13) 0.001(11)
C6 0.032(7) 0.043(8) 0.019(7) 0.004(6) -0.003(5) 0.002(6)
C32 0.038(8) 0.025(7) 0.016(6) 0.001(5) 0.005(5) -0.013(6)
C37 0.059(10) 0.008(6) 0.054(10) 0.008(5) -0.004(7) 0.001(6)
C26 0.040(8) 0.035(8) 0.028(7) 0.012(6) 0.015(6) 0.020(7)
C28 0.035(8) 0.026(7) 0.051(9) 0.004(6) 0.021(6) 0.012(6)
Cl1 0.166(10) 0.162(10) 0.297(16) 0.060(10) -0.067(11) -0.003(8)
C51 0.020(7) 0.022(7) 0.040(8) -0.001(5) 0.003(5) 0.007(5)
O21 0.031(5) 0.033(5) 0.032(5) -0.001(4) 0.001(4) 0.000(4)
O24 0.057(7) 0.041(6) 0.028(6) -0.004(4) 0.003(4) -0.004(5)
O22 0.028(5) 0.071(8) 0.041(6) 0.016(5) -0.001(4) -0.004(5)
O29 0.035(6) 0.037(6) 0.059(7) -0.006(5) -0.011(5) -0.006(5)
O32 0.044(7) 0.071(8) 0.064(9) -0.013(6) 0.002(5) 0.005(6)
O27 0.037(6) 0.052(7) 0.065(8) 0.030(5) 0.004(5) 0.008(5)
O25 0.043(7) 0.055(7) 0.057(7) 0.009(5) 0.012(5) 0.001(5)
O23 0.070(8) 0.045(7) 0.059(8) -0.007(6) -0.004(6) -0.014(6)
O26 0.051(6) 0.028(5) 0.043(6) 0.007(4) 0.004(5) 0.003(5)
O28 0.073(8) 0.038(6) 0.076(8) -0.009(6) 0.027(7) -0.002(6)
C54 0.086(12) 0.027(7) 0.020(7) 0.003(6) -0.011(7) 0.017(7)
C52 0.021(7) 0.069(11) 0.047(10) -0.015(8) -0.002(7) -0.001(7)
O30 0.076(9) 0.072(9) 0.057(8) -0.033(7) 0.017(7) -0.014(7)
C61 0.065(11) 0.047(9) 0.022(8) -0.003(6) 0.019(7) -0.005(8)
C58 0.045(9) 0.066(11) 0.034(9) -0.010(8) 0.007(7) 0.006(8)
C56 0.075(13) 0.070(12) 0.043(10) -0.016(9) -0.013(9) 0.004(10)
C60 0.069(11) 0.037(8) 0.023(8) 0.013(6) 0.000(6) -0.023(8)
O31 0.041(7) 0.099(11) 0.115(12) -0.037(9) 0.018(7) -0.038(8)
C59 0.057(10) 0.031(8) 0.025(7) 0.002(5) 0.005(6) -0.008(7)
C62 0.052(10) 0.072(11) 0.020(8) 0.017(7) -0.018(6) -0.008(9)
C55 0.086(14) 0.085(14) 0.011(7) -0.014(7) -0.004(7) 0.006(11)
C63 0.043(10) 0.050(11) 0.095(15) 0.036(10) 0.008(9) 0.003(8)
C57 0.145(19) 0.045(10) 0.021(9) 0.004(6) 0.016(9) 0.051(11)
O33 0.049(13) 0.12(2) 0.17(3) 0.000 0.000 0.011(13)
C65 0.082(11) 0.106(12) 0.056(9) -0.015(8) 0.010(7) -0.046(10)
C69 0.041(9) 0.051(10) 0.054(10) -0.001(8) 0.010(8) 0.002(8)
C64 0.093(17) 0.110(19) 0.064(14) 0.022(12) -0.041(12) -0.048(15)
C71 0.33(3) 0.17(2) 0.055(11) -0.010(9) 0.071(14) 0.011(19)
C66 0.053(12) 0.19(3) 0.036(11) 0.016(13) 0.001(8) -0.016(15)
C72 0.33(3) 0.17(2) 0.055(11) -0.010(9) 0.071(14) 0.011(19)
C67 0.082(11) 0.106(12) 0.056(9) -0.015(8) 0.010(7) -0.046(10)
C70 0.079(15) 0.116(19) 0.087(16) 0.060(14) -0.046(12) -0.057(14)
C68 0.065(14) 0.035(11) 0.17(2) 0.024(12) 0.029(14) -0.001(10)
C74 0.050(12) 0.14(2) 0.078(16) 0.019(14) 0.034(10) 0.000(13)
C73 0.088(16) 0.086(16) 0.080(16) -0.015(12) -0.038(12) 0.010(13)
O34 0.113(13) 0.017(6) 0.186(18) 0.019(8) -0.082(12) -0.023(7)
C75 0.33(3) 0.17(2) 0.055(11) -0.010(9) 0.071(14) 0.011(19)
C76 0.33(3) 0.17(2) 0.055(11) -0.010(9) 0.071(14) 0.011(19)
O35 0.094(14) 0.17(2) 0.20(2) -0.071(18) 0.001(14) 0.017(14)
O36 0.081(15) 0.18(2) 0.32(4) -0.04(2) 0.016(18) 0.029(15)

loop_
_atom_type_symbol
_atom_type_description
_atom_type_scat_dispersion_real
_atom_type_scat_dispersion_imag
_atom_type_scat_source
C C 0.0033 0.0016 'International Tables Vol C Tables 4.2.6.8 and 6.1.1.4'
H H 0.0000 0.0000 'International Tables Vol C Tables 4.2.6.8 and 6.1.1.4'
N N 0.0061 0.0033 'International Tables Vol C Tables 4.2.6.8 and 6.1.1.4'
O O 0.0106 0.0060 'International Tables Vol C Tables 4.2.6.8 and 6.1.1.4'
Cl Cl 0.1484 0.1585 'International Tables Vol C Tables 4.2.6.8 and 6.1.1.4'
Tb Tb -0.1723 4.1537 'International Tables Vol C Tables 4.2.6.8 and 6.1.1.4'

loop_
_geom_angle_atom_site_label_1
_geom_angle_atom_site_label_2
_geom_angle_atom_site_label_3
_geom_angle
O4 Tb3 O2 77.9(3)
O4 Tb3 O3 149.6(3)
O2 Tb3 O3 79.3(3)
O4 Tb3 O5 78.5(3)
O2 Tb3 O5 77.1(3)
O3 Tb3 O5 77.1(3)
O4 Tb3 O12 125.3(3)
O2 Tb3 O12 135.7(3)
O3 Tb3 O12 63.0(3)
O5 Tb3 O12 72.8(3)
O4 Tb3 O7 63.3(3)
O2 Tb3 O7 72.6(3)
O3 Tb3 O7 127.1(3)
O5 Tb3 O7 134.9(3)
O12 Tb3 O7 149.3(3)
O4 Tb3 O11 73.6(3)
O2 Tb3 O11 144.0(3)
O3 Tb3 O11 134.4(3)
O5 Tb3 O11 117.2(3)
O12 Tb3 O11 79.6(3)
O7 Tb3 O11 75.2(3)
O4 Tb3 O8 136.5(3)
O2 Tb3 O8 114.9(3)
O3 Tb3 O8 72.0(3)
O5 Tb3 O8 143.4(3)
O12 Tb3 O8 75.9(3)
O7 Tb3 O8 80.5(3)
O11 Tb3 O8 74.5(3)
O4 Tb3 Tb1 162.6(2)
O2 Tb3 Tb1 119.4(2)
O3 Tb3 Tb1 43.85(18)
O5 Tb3 Tb1 102.65(19)
O12 Tb3 Tb1 41.62(17)
O7 Tb3 Tb1 121.0(2)
O11 Tb3 Tb1 90.89(19)
O8 Tb3 Tb1 40.87(19)
O4 Tb3 Tb5 43.0(2)
O2 Tb3 Tb5 103.5(2)
O3 Tb3 Tb5 165.35(19)
O5 Tb3 Tb5 117.51(19)
O12 Tb3 Tb5 118.94(19)
O7 Tb3 Tb5 43.28(18)
O11 Tb3 Tb5 40.6(2)
O8 Tb3 Tb5 94.1(2)
Tb1 Tb3 Tb5 126.55(2)
O4 Tb3 Tb2 119.20(19)
O2 Tb3 Tb2 92.3(2)
O3 Tb3 Tb2 42.30(18)
O5 Tb3 Tb2 41.25(19)
O12 Tb3 Tb2 44.2(2)
O7 Tb3 Tb2 164.08(19)
O11 Tb3 Tb2 120.66(19)
O8 Tb3 Tb2 102.3(2)
Tb1 Tb3 Tb2 61.899(15)
Tb5 Tb3 Tb2 149.99(2)
O4 Tb3 Tb4 44.3(2)
O2 Tb3 Tb4 41.4(2)
O3 Tb3 Tb4 119.94(18)
O5 Tb3 Tb4 93.58(19)
O12 Tb3 Tb4 165.47(18)
O7 Tb3 Tb4 42.3(2)
O11 Tb3 Tb4 102.9(2)
O8 Tb3 Tb4 118.57(19)
Tb1 Tb3 Tb4 151.05(2)
Tb5 Tb3 Tb4 62.311(16)
Tb2 Tb3 Tb4 126.80(2)
O8 Tb1 O16 144.5(3)
O8 Tb1 O18 87.1(3)
O16 Tb1 O18 95.2(3)
O8 Tb1 O12 78.7(3)
O16 Tb1 O12 78.5(3)
O18 Tb1 O12 143.3(3)
O8 Tb1 O9 128.2(3)
O16 Tb1 O9 75.7(3)
O18 Tb1 O9 129.8(3)
O12 Tb1 O9 84.2(3)
O8 Tb1 O3 72.2(3)
O16 Tb1 O3 73.2(3)
O18 Tb1 O3 81.4(3)
O12 Tb1 O3 62.0(3)
O9 Tb1 O3 137.7(3)
O8 Tb1 O17 119.4(3)
O16 Tb1 O17 89.6(3)
O18 Tb1 O17 54.7(3)
O12 Tb1 O17 158.6(3)
O9 Tb1 O17 75.6(3)
O3 Tb1 O17 131.5(3)
O8 Tb1 N3 72.3(3)
O16 Tb1 N3 139.9(3)
O18 Tb1 N3 104.0(3)
O12 Tb1 N3 103.7(3)
O9 Tb1 N3 64.9(3)
O3 Tb1 N3 143.7(3)
O17 Tb1 N3 74.2(3)
O8 Tb1 C51 105.4(3)
O16 Tb1 C51 91.9(3)
O18 Tb1 C51 28.0(3)
O12 Tb1 C51 167.0(3)
O9 Tb1 C51 102.0(3)
O3 Tb1 C51 107.1(3)
O17 Tb1 C51 26.8(3)
N3 Tb1 C51 89.3(3)
O8 Tb1 Tb3 43.3(2)
O16 Tb1 Tb3 103.2(2)
O18 Tb1 Tb3 106.9(2)
O12 Tb1 Tb3 42.38(18)
O9 Tb1 Tb3 123.4(2)
O3 Tb1 Tb3 41.68(17)
O17 Tb1 Tb3 159.0(2)
N3 Tb1 Tb3 104.3(2)
C51 Tb1 Tb3 134.3(3)
O8 Tb1 Tb2 102.2(2)
O16 Tb1 Tb2 44.0(2)
O18 Tb1 Tb2 110.3(2)
O12 Tb1 Tb2 42.5(2)
O9 Tb1 Tb2 96.89(19)
O3 Tb1 Tb2 40.98(17)
O17 Tb1 Tb2 132.6(2)
N3 Tb1 Tb2 145.0(2)
C51 Tb1 Tb2 124.8(3)
Tb3 Tb1 Tb2 59.372(16)
O5 Tb2 O13 84.7(3)
O5 Tb2 O3 76.3(3)
O13 Tb2 O3 136.5(3)
O5 Tb2 O6 128.0(3)
O13 Tb2 O6 137.2(3)
O3 Tb2 O6 83.1(3)
O5 Tb2 O14 87.9(3)
O13 Tb2 O14 53.2(3)
O3 Tb2 O14 159.1(3)
O6 Tb2 O14 96.4(3)
O5 Tb2 O12 71.4(3)
O13 Tb2 O12 76.1(3)
O3 Tb2 O12 60.9(2)
O6 Tb2 O12 135.1(3)
O14 Tb2 O12 126.9(3)
O5 Tb2 O15 157.3(3)
O13 Tb2 O15 72.6(3)
O3 Tb2 O15 121.2(3)
O6 Tb2 O15 71.8(3)
O14 Tb2 O15 77.8(3)
O12 Tb2 O15 103.2(3)
O5 Tb2 O16 139.1(3)
O13 Tb2 O16 103.8(3)
O3 Tb2 O16 70.2(3)
O6 Tb2 O16 70.8(3)
O14 Tb2 O16 129.4(3)
O12 Tb2 O16 72.1(3)
O15 Tb2 O16 51.7(3)
O5 Tb2 N5 71.5(3)
O13 Tb2 N5 116.6(3)
O3 Tb2 N5 94.0(3)
O6 Tb2 N5 62.9(3)
O14 Tb2 N5 67.7(3)
O12 Tb2 N5 139.1(3)
O15 Tb2 N5 117.6(3)
O16 Tb2 N5 132.6(3)
O5 Tb2 C41 83.6(3)
O13 Tb2 C41 26.4(3)
O3 Tb2 C41 156.2(3)
O6 Tb2 C41 119.7(3)
O14 Tb2 C41 26.9(3)
O12 Tb2 C41 100.8(3)
O15 Tb2 C41 75.6(3)
O16 Tb2 C41 121.1(3)
N5 Tb2 C41 91.5(3)
O5 Tb2 C42 161.7(3)
O13 Tb2 C42 89.9(4)
O3 Tb2 C42 96.1(3)
O6 Tb2 C42 66.2(3)
O14 Tb2 C42 102.8(3)
O12 Tb2 C42 90.3(3)
O15 Tb2 C42 25.2(3)
O16 Tb2 C42 26.8(3)
N5 Tb2 C42 126.3(3)
C41 Tb2 C42 99.1(4)
O5 Tb2 Tb3 41.48(19)
O13 Tb2 Tb3 101.5(2)
O3 Tb2 Tb3 41.16(18)
O6 Tb2 Tb3 121.2(2)
O14 Tb2 Tb3 128.2(2)
O12 Tb2 Tb3 42.21(17)
O15 Tb2 Tb3 143.7(2)
O16 Tb2 Tb3 97.90(19)
N5 Tb2 Tb3 97.3(2)
C41 Tb2 Tb3 115.2(3)
C42 Tb2 Tb3 123.6(3)
O21 Tb4 O2 75.8(3)
O21 Tb4 O1 140.8(3)
O2 Tb4 O1 123.2(3)
O21 Tb4 O22 70.4(3)
O2 Tb4 O22 123.3(3)
O1 Tb4 O22 70.8(3)
O21 Tb4 O7 83.5(3)
O2 Tb4 O7 71.2(3)
O1 Tb4 O7 133.3(3)
O22 Tb4 O7 143.3(3)
O21 Tb4 O4 138.3(3)
O2 Tb4 O4 73.6(3)
O1 Tb4 O4 80.5(3)
O22 Tb4 O4 151.2(3)
O7 Tb4 O4 60.3(3)
O21 Tb4 O23 81.1(4)
O2 Tb4 O23 146.0(3)
O1 Tb4 O23 90.4(4)
O22 Tb4 O23 69.5(4)
O7 Tb4 O23 81.7(3)
O4 Tb4 O23 110.6(3)
O21 Tb4 N7 98.1(3)
O2 Tb4 N7 70.8(3)
O1 Tb4 N7 63.8(4)
O22 Tb4 N7 70.7(3)
O7 Tb4 N7 140.3(3)
O4 Tb4 N7 97.7(3)
O23 Tb4 N7 137.9(4)
O21 Tb4 O20 125.3(3)
O2 Tb4 O20 136.2(3)
O1 Tb4 O20 67.5(3)
O22 Tb4 O20 100.4(4)
O7 Tb4 O20 73.8(3)
O4 Tb4 O20 66.5(3)
O23 Tb4 O20 47.3(4)
N7 Tb4 O20 130.7(4)
O21 Tb4 C47 106.6(4)
O2 Tb4 C47 152.8(4)
O1 Tb4 C47 72.5(4)
O22 Tb4 C47 81.5(4)
O7 Tb4 C47 82.0(4)
O4 Tb4 C47 89.1(4)
O23 Tb4 C47 25.7(4)
N7 Tb4 C47 133.7(4)
O20 Tb4 C47 22.8(4)
O21 Tb4 Tb3 98.9(2)
O2 Tb4 Tb3 40.34(19)
O1 Tb4 Tb3 117.6(2)
O22 Tb4 Tb3 163.6(3)
O7 Tb4 Tb3 41.7(2)
O4 Tb4 Tb3 40.41(18)
O23 Tb4 Tb3 122.3(3)
N7 Tb4 Tb3 99.5(2)
O20 Tb4 Tb3 95.9(2)
C47 Tb4 Tb3 114.1(3)
O21 Tb4 Tb5 119.7(2)
O2 Tb4 Tb5 98.43(19)
O1 Tb4 Tb5 93.1(2)
O22 Tb4 Tb5 137.7(3)
O7 Tb4 Tb5 40.72(18)
O4 Tb4 Tb5 40.87(18)
O23 Tb4 Tb5 71.8(3)
N7 Tb4 Tb5 137.3(2)
O20 Tb4 Tb5 38.4(2)
C47 Tb4 Tb5 56.2(3)
Tb3 Tb4 Tb5 58.216(16)
O20 Tb5 O11 146.1(3)
O20 Tb5 O24 106.7(4)
O11 Tb5 O24 78.8(3)
O20 Tb5 O19 73.5(4)
O11 Tb5 O19 127.7(3)
O24 Tb5 O19 132.8(4)
O20 Tb5 O4 73.9(3)
O11 Tb5 O4 73.4(3)
O24 Tb5 O4 84.7(3)
O19 Tb5 O4 136.1(3)
O20 Tb5 O7 80.7(4)
O11 Tb5 O7 76.1(3)
O24 Tb5 O7 142.3(3)
O19 Tb5 O7 84.9(3)
O4 Tb5 O7 61.5(3)
O20 Tb5 O30 96.4(5)
O11 Tb5 O30 112.9(4)
O24 Tb5 O30 55.3(4)
O19 Tb5 O30 77.6(4)
O4 Tb5 O30 134.7(4)
O7 Tb5 O30 162.3(4)
O20 Tb5 N2 137.4(4)
O11 Tb5 N2 71.9(3)
O24 Tb5 N2 98.0(4)
O19 Tb5 N2 64.2(3)
O4 Tb5 N2 143.9(3)
O7 Tb5 N2 100.3(3)
O30 Tb5 N2 69.9(4)
O20 Tb5 C58 105.3(5)
O11 Tb5 C58 94.4(4)
O24 Tb5 C58 27.5(4)
O19 Tb5 C58 105.5(4)
O4 Tb5 C58 110.9(4)
O7 Tb5 C58 169.1(4)
O30 Tb5 C58 28.0(4)
N2 Tb5 C58 81.6(4)
O20 Tb5 Tb3 104.7(3)
O11 Tb5 Tb3 42.4(2)
O24 Tb5 Tb3 101.0(2)
O19 Tb5 Tb3 125.1(3)
O4 Tb5 Tb3 41.00(19)
O7 Tb5 Tb3 42.55(19)
O30 Tb5 Tb3 152.5(3)
N2 Tb5 Tb3 103.9(3)
C58 Tb5 Tb3 126.5(4)
O20 Tb5 Tb4 46.1(3)
O11 Tb5 Tb4 101.9(2)
O24 Tb5 Tb4 121.3(2)
O19 Tb5 Tb4 93.4(2)
O4 Tb5 Tb4 42.7(2)
O7 Tb5 Tb4 40.6(2)
O30 Tb5 Tb4 142.0(3)
N2 Tb5 Tb4 138.8(3)
C58 Tb5 Tb4 139.5(4)
Tb3 Tb5 Tb4 59.473(17)
C12 O3 Tb3 111.2(6)
C12 O3 Tb2 134.9(7)
Tb3 O3 Tb2 96.5(3)
C12 O3 Tb1 114.7(6)
Tb3 O3 Tb1 94.5(3)
Tb2 O3 Tb1 97.1(3)
C23 O12 Tb1 131.1(6)
C23 O12 Tb3 108.3(6)
Tb1 O12 Tb3 96.0(3)
C23 O12 Tb2 121.6(6)
Tb1 O12 Tb2 97.6(3)
Tb3 O12 Tb2 93.6(3)
C11 O4 Tb3 113.5(6)
C11 O4 Tb5 117.5(7)
Tb3 O4 Tb5 96.0(3)
C11 O4 Tb4 131.1(7)
Tb3 O4 Tb4 95.3(3)
Tb5 O4 Tb4 96.4(3)
C10 O5 Tb2 133.0(7)
C10 O5 Tb3 127.4(7)
Tb2 O5 Tb3 97.3(3)
C40 O7 Tb3 109.0(7)
C40 O7 Tb4 119.1(7)
Tb3 O7 Tb4 95.9(3)
C40 O7 Tb5 132.0(7)
Tb3 O7 Tb5 94.2(3)
Tb4 O7 Tb5 98.6(3)
C50 O11 Tb5 134.5(8)
C50 O11 Tb3 127.9(7)
Tb5 O11 Tb3 97.0(3)
C41 O14 Tb2 90.1(7)
C33 N3 N4 116.4(11)
C33 N3 Tb1 131.1(9)
N4 N3 Tb1 112.0(8)
C42 O15 Tb2 96.1(7)
C2 O6 Tb2 124.1(8)
C18 O2 Tb3 129.4(7)
C18 O2 Tb4 132.1(7)
Tb3 O2 Tb4 98.3(3)
C41 O13 Tb2 94.2(7)
C32 O9 Tb1 118.7(7)
C3 N5 N6 116.7(11)
C3 N5 Tb2 127.6(8)
N6 N5 Tb2 114.0(8)
C51 O18 Tb1 94.2(7)
O8 C34 C35 121.3(11)
O8 C34 C39 119.9(10)
C35 C34 C39 118.8(11)
C42 O16 Tb1 157.8(8)
C42 O16 Tb2 91.7(7)
Tb1 O16 Tb2 96.6(3)
O11 C50 C24 119.4(11)
O11 C50 C29 124.0(11)
C24 C50 C29 116.5(11)
O5 C10 C9 119.1(11)
O5 C10 C4 123.1(11)
C9 C10 C4 117.8(11)
C51 O17 Tb1 89.4(7)
C27 C29 C50 118.7(12)
C27 C29 C30 119.0(12)
C50 C29 C30 122.2(12)
C20 N7 N8 116.3(11)
C20 N7 Tb4 127.9(9)
N8 N7 Tb4 114.3(8)
C32 N4 N3 118.0(11)
C69 O19 Tb5 119.6(9)
O4 C11 C9 113.1(10)
C2 N6 N5 118.0(11)
C47 O20 Tb5 132.4(11)
C47 O20 Tb4 95.2(11)
Tb5 O20 Tb4 95.5(4)
C17 C16 C15 122.6(13)
C34 O8 Tb1 137.7(7)
C34 O8 Tb3 124.0(7)
Tb1 O8 Tb3 95.9(3)
O12 C23 C24 113.5(9)
C38 C39 C34 119.0(13)
C38 C39 C40 120.5(12)
C34 C39 C40 120.5(11)
C30 N2 N1 116.3(13)
C30 N2 Tb5 129.4(10)
N1 N2 Tb5 113.5(9)
O7 C40 C39 113.3(10)
C25 C24 C50 120.3(11)
C25 C24 C23 121.7(11)
C50 C24 C23 118.0(11)
N2 C30 C29 128.3(13)
C10 C9 C8 120.7(11)
C10 C9 C11 119.9(10)
C8 C9 C11 119.4(11)
O3 C12 C13 111.6(9)
O2 C18 C13 120.2(11)
O2 C18 C17 121.5(11)
C13 C18 C17 118.3(12)
N5 C3 C4 126.3(11)
C21 O1 Tb4 119.2(9)
O6 C2 N6 119.7(12)
O6 C2 C1 122.6(13)
N6 C2 C1 117.6(12)
C21 N8 N7 116.0(12)
C18 C13 C14 120.4(12)
C18 C13 C12 121.6(11)
C14 C13 C12 117.8(11)
O1 C21 N8 123.3(13)
O1 C21 C22 119.6(13)
N8 C21 C22 117.0(13)
O13 C41 O14 121.7(11)
O13 C41 C59 119.4(11)
O14 C41 C59 118.7(11)
O13 C41 Tb2 59.4(6)
O14 C41 Tb2 63.0(6)
C59 C41 Tb2 167.2(9)
N3 C33 C35 126.8(11)
N7 C20 C17 126.9(11)
C64 C48 C73 111.0(17)
C64 C48 C47 109.4(15)
C73 C48 C47 110.1(15)
C64 C48 C49 113.5(18)
C73 C48 C49 108.0(16)
C47 C48 C49 104.7(13)
C6 C5 C4 120.3(12)
C44 C43 C42 112.5(12)
C44 C43 C45 113.2(15)
C42 C43 C45 107.1(13)
C44 C43 C70 100.4(16)
C42 C43 C70 107.9(12)
C45 C43 C70 115.8(16)
C69 N1 N2 115.3(14)
C13 C14 C15 124.0(12)
C39 C38 C37 125.7(14)
C6 C8 C9 122.3(12)
O20 C47 O23 113.2(16)
O20 C47 C48 126.8(16)
O23 C47 C48 119.8(15)
O20 C47 Tb4 61.9(10)
O23 C47 Tb4 55.8(8)
C48 C47 Tb4 155.4(10)
C16 C17 C20 117.6(12)
C16 C17 C18 118.8(12)
C20 C17 C18 123.5(11)
C14 C15 C16 115.6(12)
C14 C15 C19 123.0(15)
C16 C15 C19 121.4(13)
C37 C36 C35 122.9(13)
C24 C25 C26 123.7(12)
C26 C27 C29 125.2(12)
C34 C35 C36 120.0(12)
C34 C35 C33 125.4(11)
C36 C35 C33 114.4(11)
C10 C4 C5 120.0(11)
C10 C4 C3 124.6(11)
C5 C4 C3 115.2(12)
O15 C42 O16 119.1(11)
O15 C42 C43 122.3(12)
O16 C42 C43 118.4(12)
O15 C42 Tb2 58.7(6)
O16 C42 Tb2 61.5(6)
C43 C42 Tb2 165.7(10)
C8 C6 C5 118.5(12)
C8 C6 C7 121.9(12)
C5 C6 C7 119.6(13)
O9 C32 N4 120.7(12)
O9 C32 C31 121.8(11)
N4 C32 C31 117.5(12)
C36 C37 C38 113.6(12)
C36 C37 C63 123.8(13)
C38 C37 C63 122.5(14)
C27 C26 C25 115.5(12)
C27 C26 C28 121.8(12)
C25 C26 C28 122.7(13)
O17 C51 O18 121.6(12)
O17 C51 C54 119.1(12)
O18 C51 C54 119.3(12)
O17 C51 Tb1 63.8(7)
O18 C51 Tb1 57.8(6)
C54 C51 Tb1 175.6(9)
C52 O21 Tb4 146.5(10)
C58 O24 Tb5 94.6(9)
C47 O23 Tb4 98.5(10)
C55 C54 C56 110.1(14)
C55 C54 C57 111.2(14)
C56 C54 C57 105.2(15)
C55 C54 C51 111.8(12)
C56 C54 C51 109.3(13)
C57 C54 C51 109.1(11)
O21 C52 O32 124.0(14)
O21 C52 C65 121.3(14)
O32 C52 C65 114.4(15)
C58 O30 Tb5 90.0(9)
O24 C58 O30 119.5(13)
O24 C58 C72 116(2)
O30 C58 C72 124(2)
O24 C58 Tb5 58.0(7)
O30 C58 Tb5 62.1(8)
C72 C58 Tb5 167.1(18)
C60 C59 C61 109.9(13)
C60 C59 C62 108.5(13)
C61 C59 C62 109.8(13)
C60 C59 C41 112.4(11)
C61 C59 C41 110.2(12)
C62 C59 C41 105.9(11)
C74 C65 C52 117.2(18)
C74 C65 C66 116.9(19)
C52 C65 C66 114.3(16)
C74 C65 C67 100.4(17)
C52 C65 C67 100.5(16)
C66 C65 C67 103.7(17)
O19 C69 N1 123.3(15)
O19 C69 C68 121.1(15)
N1 C69 C68 115.6(15)
C58 C72 C75 113(3)
C58 C72 C71 114(3)
C75 C72 C71 116(3)
C58 C72 C76 100(2)
C75 C72 C76 99(3)
C71 C72 C76 112(3)

loop_
_geom_bond_atom_site_label_1
_geom_bond_atom_site_label_2
_geom_bond_distance
Tb3 O4 2.324(8)
Tb3 O2 2.335(8)
Tb3 O3 2.349(7)
Tb3 O5 2.367(8)
Tb3 O12 2.387(7)
Tb3 O7 2.388(8)
Tb3 O11 2.392(8)
Tb3 O8 2.426(8)
Tb3 Tb1 3.5215(9)
Tb3 Tb5 3.5223(9)
Tb3 Tb2 3.5452(9)
Tb3 Tb4 3.5693(9)
Tb1 O8 2.316(8)
Tb1 O16 2.319(9)
Tb1 O18 2.332(9)
Tb1 O12 2.352(7)
Tb1 O9 2.406(8)
Tb1 O3 2.447(7)
Tb1 O17 2.465(8)
Tb1 N3 2.489(10)
Tb1 C51 2.747(13)
Tb1 Tb2 3.6343(9)
Tb2 O5 2.357(8)
Tb2 O13 2.399(8)
Tb2 O3 2.402(7)
Tb2 O6 2.402(8)
Tb2 O14 2.477(8)
Tb2 O12 2.478(8)
Tb2 O15 2.485(8)
Tb2 O16 2.543(9)
Tb2 N5 2.554(10)
Tb2 C41 2.781(12)
Tb2 C42 2.892(13)
Tb4 O21 2.330(9)
Tb4 O2 2.383(8)
Tb4 O1 2.399(9)
Tb4 O22 2.407(10)
Tb4 O7 2.417(9)
Tb4 O4 2.504(8)
Tb4 O23 2.507(11)
Tb4 N7 2.510(10)
Tb4 O20 2.656(12)
Tb4 C47 2.998(17)
Tb4 Tb5 3.6692(10)
Tb5 O20 2.290(11)
Tb5 O11 2.309(8)
Tb5 O24 2.370(9)
Tb5 O19 2.372(9)
Tb5 O4 2.416(8)
Tb5 O7 2.421(8)
Tb5 O30 2.462(11)
Tb5 N2 2.521(12)
Tb5 C58 2.787(15)
O3 C12 1.458(13)
O12 C23 1.430(13)
O4 C11 1.458(14)
O5 C10 1.337(14)
O7 C40 1.433(15)
O11 C50 1.333(14)
O14 C41 1.258(14)
N3 C33 1.266(15)
N3 N4 1.382(14)
O15 C42 1.236(16)
O6 C2 1.245(15)
O2 C18 1.358(14)
O13 C41 1.241(15)
O9 C32 1.251(15)
N5 C3 1.265(15)
N5 N6 1.384(14)
O18 C51 1.292(15)
C34 O8 1.373(14)
C34 C35 1.380(17)
C34 C39 1.400(18)
O16 C42 1.305(15)
C50 C24 1.413(17)
C50 C29 1.422(18)
C10 C9 1.389(16)
C10 C4 1.414(17)
O17 C51 1.237(15)
C29 C27 1.390(17)
C29 C30 1.44(2)
N7 C20 1.293(17)
N7 N8 1.354(15)
N4 C32 1.336(16)
O19 C69 1.242(18)
C11 C9 1.504(16)
N6 C2 1.317(17)
O20 C47 1.169(19)
C16 C17 1.388(18)
C16 C15 1.41(2)
C23 C24 1.544(16)
C39 C38 1.322(17)
C39 C40 1.477(18)
N2 C30 1.254(18)
N2 N1 1.371(17)
C24 C25 1.373(16)
C9 C8 1.394(17)
C7 C6 1.506(17)
C12 C13 1.527(17)
C18 C13 1.369(17)
C18 C17 1.445(17)
C3 C4 1.449(17)
O1 C21 1.224(17)
C2 C1 1.494(18)
N8 C21 1.321(18)
C13 C14 1.371(17)
C21 C22 1.500(19)
C41 C59 1.567(17)
C33 C35 1.462(18)
C20 C17 1.442(19)
C48 C64 1.47(3)
C48 C73 1.47(2)
C48 C47 1.50(2)
C48 C49 1.51(2)
C5 C6 1.402(18)
C5 C4 1.416(17)
C43 C44 1.46(2)
C43 C42 1.499(18)
C43 C45 1.50(2)
C43 C70 1.60(2)
N1 C69 1.33(2)
C14 C15 1.389(19)
C31 C32 1.486(19)
C38 C37 1.438(18)
C8 C6 1.358(19)
C47 O23 1.31(2)
C15 C19 1.507(18)
C36 C37 1.36(2)
C36 C35 1.411(18)
C25 C26 1.378(18)
C27 C26 1.347(19)
C37 C63 1.52(2)
C26 C28 1.506(17)
C51 C54 1.534(19)
O21 C52 1.239(17)
O24 C58 1.290(19)
O32 C52 1.261(17)
C54 C55 1.48(2)
C54 C56 1.51(2)
C54 C57 1.528(19)
C52 C65 1.51(2)
O30 C58 1.31(2)
C61 C59 1.49(2)
C58 C72 1.46(3)
C60 C59 1.481(19)
C59 C62 1.50(2)
C65 C74 1.46(3)
C65 C66 1.51(3)
C65 C67 1.588(17)
C69 C68 1.50(2)
C71 C72 1.53(4)
C72 C75 1.512(19)
C72 C76 1.529(14)

loop_
_platon_squeeze_void_nr
_platon_squeeze_void_average_x
_platon_squeeze_void_average_y
_platon_squeeze_void_average_z
_platon_squeeze_void_volume
_platon_squeeze_void_count_electrons
_platon_squeeze_void_content
1 0.000 0.000 0.000 410 146 ' '
2 0.000 0.500 0.250 366 136 ' '
3 0.060 0.777 0.125 20 6 ' '
4 0.062 0.330 1.033 15 5 ' '
5 0.170 0.562 0.467 15 5 ' '
6 0.223 0.061 0.875 20 5 ' '
7 0.277 0.439 0.375 20 6 ' '
8 0.330 0.938 -0.034 15 4 ' '
9 0.500 1.000 0.750 366 136 ' '
10 0.500 0.500 0.500 410 146 ' '
11 0.438 0.170 0.533 15 4 ' '
12 0.439 0.723 0.624 20 6 ' '
13 0.560 0.277 0.625 20 6 ' '
14 0.562 0.830 0.533 15 5 ' '
15 0.670 0.062 0.967 15 5 ' '
16 0.723 0.561 0.375 20 5 ' '
17 0.777 0.939 0.875 20 6 ' '
18 0.830 0.438 0.467 15 4 ' '
19 0.939 0.223 0.124 20 6 ' '
20 0.938 0.670 0.033 15 4 ' '
